data_7716094
loop_
_publ_author_name
'Mudrak, Vladyslav'
'Lacroix, Pascal G.'
'Tass&#xe9;, Marine'
'Mallet-Ladeira, Sonia'
'Roshal, Alexander'
'Malfant, Isabelle'

_publ_section_title
;
 Ruthenium nitrosyl complexes with NO release capability: the use of
 fluorene as an antenna.
;
_journal_issue 23
_journal_name_full 'Dalton transactions (Cambridge, England : 2003)'
_journal_page_first 9777
_journal_page_last 9791
_journal_paper_doi 10.1039/d4dt01154f
_journal_volume 53
_journal_year 2024
_chemical_formula_moiety 'C51 H53 N6 O3 Ru, F6 P'
_chemical_formula_sum 'C51 H53 F6 N6 O3 P Ru'
_chemical_formula_weight 1044.03
_space_group_IT_number 14
_space_group_name_Hall '-P 2yn'
_space_group_name_H-M_alt 'P 1 21/n 1'
_symmetry_cell_setting monoclinic
_symmetry_Int_Tables_number 14
_symmetry_space_group_name_Hall '-P 2yn'
_symmetry_space_group_name_H-M 'P 1 21/n 1'
_atom_sites_solution_hydrogens geom
_atom_sites_solution_primary dual
_atom_sites_solution_secondary difmap
_audit_update_record
;
2024-04-18 deposited with the CCDC.	2024-05-17 downloaded from the CCDC.
;
_cell_angle_alpha 90
_cell_angle_beta 92.6550(10)
_cell_angle_gamma 90
_cell_formula_units_Z 4
_cell_length_a 13.2505(2)
_cell_length_b 11.0878(2)
_cell_length_c 32.1285(4)
_cell_measurement_reflns_used 24696
_cell_measurement_temperature 100(2)
_cell_measurement_theta_max 77.3330
_cell_measurement_theta_min 3.5240
_cell_volume 4715.22(13)
_computing_cell_refinement 'CrysAlisPro 1.171.41.120a (Rigaku OD, 2021)'
_computing_data_collection 'CrysAlisPro 1.171.41.120a (Rigaku OD, 2021)'
_computing_data_reduction 'CrysAlisPro 1.171.41.120a (Rigaku OD, 2021)'
_computing_molecular_graphics 'Ortep-3 for Windows (Farrugia, 1997)'
_computing_publication_material 'WinGX publication routines (Farrugia, 1999)'
_computing_structure_refinement 'SHELXL-2018/3 (Sheldrick, 2015)'
_computing_structure_solution 'SHELXT (Sheldrick 2015)'
_diffrn_ambient_temperature 100(2)
_diffrn_detector 'Hybrid Pixel Array Detector'
_diffrn_detector_type HyPix
_diffrn_measured_fraction_theta_full 1
_diffrn_measured_fraction_theta_max 0.983
_diffrn_measurement_device 'four-circle diffractometer'
_diffrn_measurement_device_type 'XtaLAB Synergy, Dualflex, HyPix'
_diffrn_measurement_method '\w scans'
_diffrn_radiation_monochromator mirror
_diffrn_radiation_probe x-ray
_diffrn_radiation_type CuK\a
_diffrn_radiation_wavelength 1.54184
_diffrn_reflns_av_R_equivalents 0.0659
_diffrn_reflns_av_unetI/netI 0.0342
_diffrn_reflns_Laue_measured_fraction_full 1
_diffrn_reflns_Laue_measured_fraction_max 0.983
_diffrn_reflns_limit_h_max 16
_diffrn_reflns_limit_h_min -16
_diffrn_reflns_limit_k_max 13
_diffrn_reflns_limit_k_min -10
_diffrn_reflns_limit_l_max 40
_diffrn_reflns_limit_l_min -40
_diffrn_reflns_number 76605
_diffrn_reflns_point_group_measured_fraction_full 1
_diffrn_reflns_point_group_measured_fraction_max 0.983
_diffrn_reflns_theta_full 67.684
_diffrn_reflns_theta_max 80.213
_diffrn_reflns_theta_min 2.754
_diffrn_source 'micro-focus sealed X-ray tube'
_diffrn_source_type 'PhotonJet (Cu) X-ray Source'
_diffrn_standards_decay_% 0
_diffrn_standards_interval_count 0
_diffrn_standards_interval_time 0
_diffrn_standards_number 0
_exptl_absorpt_coefficient_mu 3.642
_exptl_absorpt_correction_T_max 1.00000
_exptl_absorpt_correction_T_min 0.76537
_exptl_absorpt_correction_type multi-scan
_exptl_absorpt_process_details
;
CrysAlisPro 1.171.41.120a (Rigaku Oxford Diffraction, 2021)
Empirical absorption correction using spherical harmonics,
implemented in SCALE3 ABSPACK scaling algorithm.
;
_exptl_crystal_colour orange
_exptl_crystal_density_diffrn 1.471
_exptl_crystal_density_method 'not measured'
_exptl_crystal_description plate
_exptl_crystal_F_000 2152
_exptl_crystal_size_max 0.12
_exptl_crystal_size_mid 0.1
_exptl_crystal_size_min 0.02
_refine_diff_density_max 0.858
_refine_diff_density_min -1.827
_refine_diff_density_rms 0.094
_refine_ls_extinction_method none
_refine_ls_goodness_of_fit_ref 1.093
_refine_ls_hydrogen_treatment constr
_refine_ls_matrix_type full
_refine_ls_number_parameters 670
_refine_ls_number_reflns 10112
_refine_ls_number_restraints 201
_refine_ls_restrained_S_all 1.085
_refine_ls_R_factor_all 0.0702
_refine_ls_R_factor_gt 0.052
_refine_ls_shift/su_max 0.014
_refine_ls_shift/su_mean 0
_refine_ls_structure_factor_coef Fsqd
_refine_ls_weighting_details 'w=1/[\s^2^(Fo^2^)+(0.0649P)^2^+9.0185P] where P=(Fo^2^+2Fc^2^)/3'
_refine_ls_weighting_scheme calc
_refine_ls_wR_factor_gt 0.1325
_refine_ls_wR_factor_ref 0.1428
_reflns_Friedel_coverage 0
_reflns_number_gt 7960
_reflns_number_total 10112
_reflns_threshold_expression 'I > 2\s(I)'
_cod_data_source_file d4dt01154f2.cif
_cod_data_source_block Vlad150322
_cod_depositor_comments 'Adding full bibliography for 7716094.cif.'
_cod_original_sg_symbol_H-M 'P 21/n'
_cod_database_code 7716094

loop_
_symmetry_equiv_pos_as_xyz
'x, y, z'
'-x+1/2, y+1/2, -z+1/2'
'-x, -y, -z'
'x-1/2, -y-1/2, z-1/2'

loop_
_atom_site_label
_atom_site_type_symbol
_atom_site_fract_x
_atom_site_fract_y
_atom_site_fract_z
_atom_site_U_iso_or_equiv
_atom_site_adp_type
_atom_site_occupancy
_atom_site_site_symmetry_order
_atom_site_calc_flag
_atom_site_refinement_flags_posn
_atom_site_refinement_flags_adp
_atom_site_refinement_flags_occupancy
_atom_site_disorder_assembly
_atom_site_disorder_group
C1 C 0.4786(3) 0.2966(4) 0.60630(12) 0.0360(9) Uani 1 1 d . . . . .
H1 H 0.439328 0.289585 0.630174 0.043 Uiso 1 1 calc R U . . .
C2 C 0.5833(3) 0.2922(4) 0.61136(13) 0.0388(9) Uani 1 1 d . . . . .
H2 H 0.614846 0.2819 0.638271 0.047 Uiso 1 1 calc R U . . .
C3 C 0.6408(3) 0.3030(4) 0.57681(13) 0.0392(9) Uani 1 1 d . . . . .
H3 H 0.712372 0.298651 0.579578 0.047 Uiso 1 1 calc R U . . .
C4 C 0.5928(3) 0.3201(4) 0.53815(12) 0.0362(8) Uani 1 1 d . . . . .
H4 H 0.631283 0.329838 0.514145 0.043 Uiso 1 1 calc R U . . .
C5 C 0.4882(3) 0.3230(3) 0.53465(11) 0.0320(8) Uani 1 1 d . . . . .
C6 C 0.4300(3) 0.3420(3) 0.49468(11) 0.0310(8) Uani 1 1 d . . . . .
C7 C 0.4690(3) 0.3603(4) 0.45616(12) 0.0336(8) Uani 1 1 d . . . . .
H7 H 0.539807 0.35995 0.452804 0.04 Uiso 1 1 calc R U . . .
C8 C 0.4006(3) 0.3793(3) 0.42194(11) 0.0315(8) Uani 1 1 d . . . . .
C9 C 0.2972(3) 0.3769(3) 0.42676(11) 0.0323(8) Uani 1 1 d . . . . .
H9 H 0.25103 0.387516 0.403526 0.039 Uiso 1 1 calc R U . . .
C10 C 0.2629(3) 0.3587(4) 0.46636(11) 0.0315(8) Uani 1 1 d . . . . .
C11 C 0.1560(3) 0.3535(4) 0.47797(11) 0.0305(7) Uani 1 1 d . . . . .
C12 C 0.0750(3) 0.3687(4) 0.44992(12) 0.0355(8) Uani 1 1 d . . . . .
H12 H 0.085867 0.382829 0.421312 0.043 Uiso 1 1 calc R U . . .
C13 C -0.0223(3) 0.3632(4) 0.46377(12) 0.0368(8) Uani 1 1 d . . . . .
H13 H -0.078808 0.374611 0.444894 0.044 Uiso 1 1 calc R U . . .
C14 C -0.0360(3) 0.3409(4) 0.50542(12) 0.0369(9) Uani 1 1 d . . . . .
H14 H -0.102088 0.335567 0.515543 0.044 Uiso 1 1 calc R U . . .
C15 C 0.0480(3) 0.3266(4) 0.53219(12) 0.0338(8) Uani 1 1 d . . . . .
H15 H 0.038096 0.312382 0.560877 0.041 Uiso 1 1 calc R U . . .
C16 C 0.2982(3) 0.0637(4) 0.51684(13) 0.0412(9) Uani 1 1 d . . . . .
H16 H 0.323205 0.105322 0.493605 0.049 Uiso 1 1 calc R U . . .
C17 C 0.2925(4) -0.0602(4) 0.51539(16) 0.0515(11) Uani 1 1 d . . . . .
H17 H 0.313539 -0.102766 0.491635 0.062 Uiso 1 1 calc R U . . .
C18 C 0.2558(4) -0.1220(4) 0.54882(17) 0.0548(12) Uani 1 1 d . . . . .
H18 H 0.251476 -0.20754 0.54853 0.066 Uiso 1 1 calc R U . . .
C19 C 0.2254(4) -0.0565(4) 0.58279(16) 0.0515(11) Uani 1 1 d . . . . .
H19 H 0.199011 -0.097162 0.605931 0.062 Uiso 1 1 calc R U . . .
C20 C 0.2336(3) 0.0689(4) 0.58305(13) 0.0401(9) Uani 1 1 d . . . . .
C21 C 0.2077(3) 0.1461(4) 0.61809(13) 0.0405(9) Uani 1 1 d . . . . .
C22 C 0.1718(3) 0.1020(5) 0.65478(14) 0.0520(12) Uani 1 1 d . . . . .
H22 H 0.159028 0.018238 0.657913 0.062 Uiso 1 1 calc R U . . .
C23 C 0.1549(4) 0.1809(5) 0.68670(15) 0.0579(13) Uani 1 1 d . . . . .
H23 H 0.129664 0.151842 0.712006 0.07 Uiso 1 1 calc R U . . .
C24 C 0.1744(3) 0.3015(5) 0.68214(13) 0.0509(12) Uani 1 1 d . . . . .
H24 H 0.164136 0.35639 0.70426 0.061 Uiso 1 1 calc R U . . .
C25 C 0.2096(3) 0.3419(5) 0.64433(12) 0.0419(10) Uani 1 1 d . . . . .
H25 H 0.222797 0.425433 0.640906 0.05 Uiso 1 1 calc R U . . .
C26 C 0.3816(3) 0.4239(4) 0.34897(11) 0.0360(8) Uani 1 1 d . . . . .
H26A H 0.328046 0.482513 0.355305 0.043 Uiso 1 1 calc R U . . .
H26B H 0.349032 0.348457 0.338754 0.043 Uiso 1 1 calc R U . . .
C27 C 0.4482(3) 0.4745(4) 0.31659(11) 0.0348(8) Uani 1 1 d . . . . .
C28 C 0.5502(3) 0.4433(4) 0.31631(12) 0.0385(9) Uani 1 1 d . . . . .
H28 H 0.577451 0.387329 0.336194 0.046 Uiso 1 1 calc R U . . .
C29 C 0.6121(3) 0.4934(4) 0.28727(12) 0.0371(9) Uani 1 1 d . . . . .
H29 H 0.6814 0.471449 0.286976 0.044 Uiso 1 1 calc R U . . .
C30 C 0.5716(3) 0.5761(4) 0.25857(11) 0.0332(8) Uani 1 1 d . . . . .
C31 C 0.6179(3) 0.6459(4) 0.22587(11) 0.0353(8) Uani 1 1 d . . . . .
C32 C 0.7168(3) 0.6497(4) 0.21308(12) 0.0390(9) Uani 1 1 d . . . . .
H32 H 0.767702 0.600797 0.226299 0.047 Uiso 1 1 calc R U . . .
C33 C 0.7396(3) 0.7262(4) 0.18060(12) 0.0409(9) Uani 1 1 d . . . . .
H33 H 0.806868 0.729787 0.171641 0.049 Uiso 1 1 calc R U . . .
C34 C 0.6657(3) 0.7975(4) 0.16109(13) 0.0422(10) Uani 1 1 d . . . . .
H34 H 0.68266 0.848763 0.138774 0.051 Uiso 1 1 calc R U . . .
C35 C 0.5670(4) 0.7948(4) 0.17388(13) 0.0432(10) Uani 1 1 d . . . . .
H35 H 0.516374 0.843747 0.160523 0.052 Uiso 1 1 calc R U . . .
C36 C 0.5436(3) 0.7191(4) 0.20655(12) 0.0362(8) Uani 1 1 d . . . . .
C37 C 0.4422(3) 0.7025(4) 0.22629(12) 0.0366(9) Uani 1 1 d D . . . .
C46 C 0.357(2) 0.666(3) 0.1940(13) 0.041(5) Uani 0.536(11) 1 d D U P A 1
H46A H 0.291905 0.662998 0.207941 0.049 Uiso 0.536(11) 1 calc R U P A 1
H46B H 0.351157 0.727808 0.171861 0.049 Uiso 0.536(11) 1 calc R U P A 1
C47 C 0.376(3) 0.543(2) 0.1741(8) 0.050(5) Uani 0.536(11) 1 d D U P A 1
H47A H 0.446646 0.540122 0.165196 0.06 Uiso 0.536(11) 1 calc R U P A 1
H47B H 0.368159 0.478984 0.195162 0.06 Uiso 0.536(11) 1 calc R U P A 1
C48 C 0.3044(16) 0.518(2) 0.1365(5) 0.070(5) Uani 0.536(11) 1 d D U P A 1
H48A H 0.289544 0.430478 0.135546 0.084 Uiso 0.536(11) 1 calc R U P A 1
H48B H 0.239947 0.560692 0.140555 0.084 Uiso 0.536(11) 1 calc R U P A 1
C49 C 0.3437(15) 0.555(2) 0.0955(6) 0.071(4) Uani 0.536(11) 1 d D U P A 1
H49A H 0.370849 0.638336 0.098277 0.085 Uiso 0.536(11) 1 calc R U P A 1
H49B H 0.286413 0.557798 0.074597 0.085 Uiso 0.536(11) 1 calc R U P A 1
C50 C 0.4253(10) 0.4750(13) 0.0790(3) 0.063(3) Uani 0.536(11) 1 d D U P A 1
H50A H 0.397097 0.393341 0.073886 0.076 Uiso 0.536(11) 1 calc R U P A 1
H50B H 0.481055 0.467713 0.100465 0.076 Uiso 0.536(11) 1 calc R U P A 1
C51 C 0.4675(8) 0.5220(10) 0.0390(3) 0.067(3) Uani 0.536(11) 1 d D U P A 1
H51A H 0.51013 0.460015 0.027018 0.1 Uiso 0.536(11) 1 calc R U P A 1
H51B H 0.508009 0.594442 0.045092 0.1 Uiso 0.536(11) 1 calc R U P A 1
H51C H 0.411738 0.542074 0.01914 0.1 Uiso 0.536(11) 1 calc R U P A 1
C46' C 0.363(3) 0.652(4) 0.1941(14) 0.043(5) Uani 0.464(11) 1 d D U P A 2
H46C H 0.297091 0.648053 0.207683 0.052 Uiso 0.464(11) 1 calc R U P A 2
H46D H 0.354629 0.71108 0.17107 0.052 Uiso 0.464(11) 1 calc R U P A 2
C47' C 0.381(3) 0.529(2) 0.1749(8) 0.046(5) Uani 0.464(11) 1 d D U P A 2
H47C H 0.373556 0.466451 0.196406 0.055 Uiso 0.464(11) 1 calc R U P A 2
H47D H 0.451981 0.526068 0.166155 0.055 Uiso 0.464(11) 1 calc R U P A 2
C48' C 0.3105(16) 0.4999(18) 0.1373(5) 0.044(4) Uani 0.464(11) 1 d D U P A 2
H48C H 0.320638 0.414434 0.129526 0.053 Uiso 0.464(11) 1 calc R U P A 2
H48D H 0.239925 0.508337 0.145686 0.053 Uiso 0.464(11) 1 calc R U P A 2
C49' C 0.3240(17) 0.577(2) 0.0991(7) 0.062(4) Uani 0.464(11) 1 d D U P A 2
H49C H 0.316732 0.662679 0.107309 0.075 Uiso 0.464(11) 1 calc R U P A 2
H49D H 0.268061 0.558711 0.07857 0.075 Uiso 0.464(11) 1 calc R U P A 2
C50' C 0.4230(9) 0.5641(11) 0.0774(4) 0.061(3) Uani 0.464(11) 1 d D U P A 2
H50C H 0.420356 0.614342 0.051918 0.073 Uiso 0.464(11) 1 calc R U P A 2
H50D H 0.478877 0.594388 0.096072 0.073 Uiso 0.464(11) 1 calc R U P A 2
C51' C 0.4444(12) 0.4364(11) 0.0658(5) 0.059(4) Uani 0.464(11) 1 d D U P A 2
H51D H 0.413282 0.381806 0.085516 0.088 Uiso 0.464(11) 1 calc R U P A 2
H51E H 0.5176 0.423119 0.066753 0.088 Uiso 0.464(11) 1 calc R U P A 2
H51F H 0.416378 0.420392 0.037595 0.088 Uiso 0.464(11) 1 calc R U P A 2
C38 C 0.4688(3) 0.6067(4) 0.25866(11) 0.0343(8) Uani 1 1 d . . . . .
C39 C 0.4071(3) 0.5561(4) 0.28763(11) 0.0337(8) Uani 1 1 d . . . . .
H39 H 0.337562 0.576824 0.287709 0.04 Uiso 1 1 calc R U . . .
C40 C 0.4086(3) 0.8192(4) 0.24788(14) 0.0448(10) Uani 1 1 d . . . . .
H40A H 0.387352 0.87857 0.226178 0.054 Uiso 1 1 calc R U . . .
H40B H 0.348936 0.800838 0.264204 0.054 Uiso 1 1 calc R U . . .
C41 C 0.4895(4) 0.8769(5) 0.27680(15) 0.0518(11) Uani 1 1 d . . . . .
H41A H 0.525843 0.812063 0.292479 0.062 Uiso 1 1 calc R U . . .
H41B H 0.538949 0.918152 0.259548 0.062 Uiso 1 1 calc R U . . .
C42 C 0.4504(4) 0.9668(5) 0.30768(17) 0.0569(12) Uani 1 1 d . . . . .
H42A H 0.405075 0.924515 0.326494 0.068 Uiso 1 1 calc R U . . .
H42B H 0.410008 1.028852 0.292289 0.068 Uiso 1 1 calc R U . . .
C43 C 0.5346(4) 1.0294(6) 0.3340(2) 0.0726(17) Uani 1 1 d . . . . .
H43A H 0.580785 0.966689 0.345834 0.087 Uiso 1 1 calc R U . . .
H43B H 0.57399 1.080386 0.315362 0.087 Uiso 1 1 calc R U . . .
C44 C 0.4998(4) 1.1075(5) 0.36954(18) 0.0660(15) Uani 1 1 d . . . . .
H44A H 0.554989 1.163436 0.378309 0.079 Uiso 1 1 calc R U . . .
H44B H 0.441421 1.156737 0.359314 0.079 Uiso 1 1 calc R U . . .
C45 C 0.4699(4) 1.0360(5) 0.40662(17) 0.0621(13) Uani 1 1 d . . . . .
H45A H 0.414438 0.981301 0.398316 0.093 Uiso 1 1 calc R U . . .
H45B H 0.44774 1.091024 0.428261 0.093 Uiso 1 1 calc R U . . .
H45C H 0.527877 0.988975 0.417512 0.093 Uiso 1 1 calc R U . . .
N1 N 0.4312(2) 0.3103(3) 0.56877(10) 0.0319(6) Uani 1 1 d . . . . .
N2 N 0.3289(2) 0.3411(3) 0.49886(9) 0.0306(6) Uani 1 1 d . . . . .
N3 N 0.1424(2) 0.3319(3) 0.51937(9) 0.0302(6) Uani 1 1 d . . . . .
N4 N 0.2698(2) 0.1288(3) 0.54993(10) 0.0348(7) Uani 1 1 d . . . . .
N5 N 0.2252(2) 0.2667(3) 0.61277(9) 0.0359(7) Uani 1 1 d . . . . .
N6 N 0.2811(2) 0.4987(3) 0.56218(10) 0.0390(8) Uani 1 1 d . . . . .
O1 O 0.3115(2) 0.5474(3) 0.59521(9) 0.0482(7) Uani 1 1 d . . . . .
O2 O 0.2587(2) 0.5682(3) 0.53150(9) 0.0407(6) Uani 1 1 d . . . . .
O3 O 0.4447(2) 0.4003(3) 0.38566(8) 0.0373(6) Uani 1 1 d . . . . .
F1 F 0.00908(17) 0.4520(2) 0.62881(8) 0.0464(6) Uani 1 1 d . . . . .
F2 F -0.13631(18) 0.3859(2) 0.59769(7) 0.0474(6) Uani 1 1 d . . . . .
F3 F -0.19657(19) 0.3390(2) 0.66046(8) 0.0506(6) Uani 1 1 d . . . . .
F4 F -0.0499(2) 0.4060(3) 0.69197(8) 0.0521(6) Uani 1 1 d . . . . .
F5 F -0.0462(2) 0.2632(3) 0.64173(9) 0.0565(7) Uani 1 1 d . . . . .
F6 F -0.14026(17) 0.5277(2) 0.64791(7) 0.0434(6) Uani 1 1 d . . . . .
P1 P -0.09274(8) 0.39376(10) 0.64535(3) 0.0399(2) Uani 1 1 d . . . . .
Ru1 Ru 0.27705(2) 0.31528(3) 0.55463(2) 0.03049(9) Uani 1 1 d . . . . .

loop_
_atom_site_aniso_label
_atom_site_aniso_U_11
_atom_site_aniso_U_22
_atom_site_aniso_U_33
_atom_site_aniso_U_23
_atom_site_aniso_U_13
_atom_site_aniso_U_12
C1 0.038(2) 0.036(2) 0.0330(19) -0.0025(16) -0.0009(15) -0.0004(16)
C2 0.041(2) 0.038(2) 0.037(2) -0.0001(16) -0.0013(16) 0.0012(17)
C3 0.0331(19) 0.039(2) 0.045(2) 0.0003(18) -0.0012(16) -0.0001(16)
C4 0.039(2) 0.031(2) 0.039(2) 0.0010(16) 0.0046(16) 0.0004(16)
C5 0.0348(18) 0.028(2) 0.0328(18) -0.0002(15) 0.0038(14) 0.0006(15)
C6 0.0348(18) 0.026(2) 0.0322(18) -0.0002(14) 0.0063(14) -0.0007(14)
C7 0.0321(18) 0.033(2) 0.0361(19) 0.0022(16) 0.0052(15) 0.0006(15)
C8 0.0374(19) 0.030(2) 0.0276(17) 0.0020(14) 0.0096(14) -0.0009(15)
C9 0.0371(19) 0.030(2) 0.0298(18) 0.0002(15) 0.0054(14) 0.0002(15)
C10 0.0356(18) 0.030(2) 0.0288(17) -0.0001(14) 0.0038(14) 0.0001(15)
C11 0.0326(18) 0.032(2) 0.0264(16) 0.0002(14) 0.0024(13) -0.0010(15)
C12 0.0380(19) 0.038(2) 0.0313(18) -0.0011(16) 0.0049(15) -0.0022(17)
C13 0.0355(19) 0.039(2) 0.0358(19) -0.0011(17) 0.0014(15) -0.0010(17)
C14 0.0326(18) 0.041(2) 0.038(2) -0.0007(17) 0.0083(15) -0.0009(16)
C15 0.0315(18) 0.035(2) 0.0349(19) -0.0011(16) 0.0069(14) -0.0016(15)
C16 0.048(2) 0.034(2) 0.041(2) -0.0042(17) -0.0022(18) -0.0004(18)
C17 0.058(3) 0.040(3) 0.056(3) -0.006(2) -0.004(2) 0.000(2)
C18 0.062(3) 0.032(3) 0.069(3) 0.004(2) -0.007(2) -0.004(2)
C19 0.049(3) 0.045(3) 0.060(3) 0.016(2) 0.002(2) -0.006(2)
C20 0.037(2) 0.039(2) 0.045(2) 0.0109(18) -0.0017(17) -0.0009(17)
C21 0.036(2) 0.048(3) 0.038(2) 0.0191(18) 0.0041(16) -0.0017(18)
C22 0.047(2) 0.065(3) 0.045(2) 0.018(2) 0.0072(19) 0.002(2)
C23 0.048(3) 0.084(4) 0.042(2) 0.024(3) 0.0072(19) 0.002(3)
C24 0.044(2) 0.080(4) 0.0283(19) 0.004(2) 0.0043(17) 0.004(2)
C25 0.039(2) 0.060(3) 0.0270(18) 0.0005(18) 0.0045(15) 0.0027(19)
C26 0.0350(19) 0.044(2) 0.0292(18) 0.0031(16) 0.0044(14) -0.0010(16)
C27 0.039(2) 0.036(2) 0.0297(18) 0.0013(15) 0.0075(15) 0.0010(16)
C28 0.040(2) 0.043(2) 0.0325(19) 0.0045(17) 0.0053(16) 0.0031(17)
C29 0.0344(19) 0.045(2) 0.0326(19) -0.0008(17) 0.0086(15) 0.0057(17)
C30 0.0388(19) 0.033(2) 0.0280(17) 0.0000(15) 0.0059(14) -0.0005(16)
C31 0.041(2) 0.037(2) 0.0283(17) -0.0029(15) 0.0047(15) -0.0006(17)
C32 0.037(2) 0.042(2) 0.038(2) -0.0023(17) 0.0042(16) -0.0026(17)
C33 0.045(2) 0.044(2) 0.035(2) -0.0040(17) 0.0115(17) -0.0077(18)
C34 0.056(3) 0.038(2) 0.034(2) 0.0017(17) 0.0128(18) -0.0052(19)
C35 0.054(2) 0.038(3) 0.038(2) 0.0039(17) 0.0082(18) 0.0025(19)
C36 0.043(2) 0.037(2) 0.0298(18) 0.0008(15) 0.0071(15) 0.0010(17)
C37 0.040(2) 0.037(2) 0.0332(19) 0.0050(16) 0.0048(15) 0.0041(16)
C46 0.039(8) 0.045(9) 0.039(9) 0.003(7) -0.002(6) 0.005(6)
C47 0.039(7) 0.067(10) 0.043(7) -0.013(8) -0.003(6) 0.004(8)
C48 0.051(8) 0.109(13) 0.048(7) -0.024(7) -0.005(5) -0.007(9)
C49 0.083(9) 0.082(10) 0.046(6) -0.016(6) -0.002(5) 0.013(7)
C50 0.085(8) 0.056(9) 0.049(6) -0.003(6) 0.001(5) 0.015(6)
C51 0.071(7) 0.063(7) 0.067(6) 0.009(5) 0.004(5) 0.005(5)
C46' 0.040(10) 0.052(11) 0.037(9) 0.015(7) 0.007(8) 0.006(8)
C47' 0.053(11) 0.044(8) 0.040(7) 0.009(7) -0.001(7) 0.002(7)
C48' 0.042(8) 0.048(7) 0.043(7) 0.015(5) 0.005(5) 0.004(6)
C49' 0.093(10) 0.056(9) 0.039(6) 0.006(6) 0.016(6) 0.007(7)
C50' 0.079(7) 0.043(7) 0.061(7) 0.007(5) 0.016(5) 0.009(6)
C51' 0.072(8) 0.040(7) 0.064(9) 0.006(6) 0.000(6) 0.001(6)
C38 0.0385(19) 0.036(2) 0.0286(17) -0.0018(15) 0.0067(15) 0.0005(16)
C39 0.0329(18) 0.039(2) 0.0290(17) -0.0002(15) 0.0050(14) 0.0024(16)
C40 0.052(2) 0.039(2) 0.044(2) 0.0071(19) 0.0115(18) 0.010(2)
C41 0.057(3) 0.044(3) 0.055(3) -0.006(2) 0.015(2) 0.000(2)
C42 0.059(3) 0.048(3) 0.065(3) -0.009(2) 0.020(2) 0.001(2)
C43 0.065(3) 0.062(4) 0.093(4) -0.030(3) 0.025(3) -0.016(3)
C44 0.066(3) 0.056(3) 0.077(4) -0.015(3) 0.018(3) -0.005(3)
C45 0.064(3) 0.054(3) 0.068(3) -0.008(3) -0.005(3) 0.004(3)
N1 0.0315(15) 0.0324(17) 0.0320(15) -0.0002(13) 0.0039(12) 0.0000(13)
N2 0.0298(15) 0.0303(18) 0.0321(15) -0.0011(12) 0.0048(12) -0.0020(12)
N3 0.0291(14) 0.0312(18) 0.0303(15) 0.0017(12) 0.0011(11) 0.0021(12)
N4 0.0329(16) 0.0349(19) 0.0361(17) 0.0055(14) -0.0014(13) -0.0029(14)
N5 0.0323(16) 0.050(2) 0.0262(15) 0.0096(14) 0.0058(12) -0.0034(14)
N6 0.0351(16) 0.044(2) 0.0382(18) -0.0060(15) 0.0012(14) 0.0062(15)
O1 0.0570(18) 0.0478(19) 0.0398(16) -0.0090(14) 0.0031(13) -0.0017(15)
O2 0.0436(15) 0.0365(17) 0.0421(15) 0.0049(12) 0.0042(12) 0.0002(12)
O3 0.0356(13) 0.0467(17) 0.0301(13) 0.0068(12) 0.0083(10) 0.0026(12)
F1 0.0354(12) 0.0525(16) 0.0516(14) -0.0089(12) 0.0042(10) -0.0021(11)
F2 0.0435(13) 0.0589(17) 0.0398(12) -0.0063(11) 0.0012(10) -0.0069(12)
F3 0.0435(13) 0.0573(17) 0.0515(14) 0.0059(12) 0.0066(11) -0.0038(12)
F4 0.0549(15) 0.0596(17) 0.0412(13) 0.0010(12) -0.0058(11) 0.0046(13)
F5 0.0469(14) 0.0456(16) 0.0766(19) -0.0078(14) -0.0038(13) 0.0046(12)
F6 0.0409(12) 0.0472(15) 0.0421(12) -0.0016(11) 0.0021(10) 0.0043(11)
P1 0.0365(5) 0.0433(6) 0.0400(5) -0.0024(4) 0.0009(4) 0.0004(4)
Ru1 0.03124(15) 0.03317(17) 0.02731(14) 0.00061(11) 0.00394(10) -0.00008(12)

loop_
_atom_type_symbol
_atom_type_description
_atom_type_scat_dispersion_real
_atom_type_scat_dispersion_imag
_atom_type_scat_source
C C 0.0181 0.0091 'International Tables Vol C Tables 4.2.6.8 and 6.1.1.4'
H H 0 0 'International Tables Vol C Tables 4.2.6.8 and 6.1.1.4'
N N 0.0311 0.018 'International Tables Vol C Tables 4.2.6.8 and 6.1.1.4'
O O 0.0492 0.0322 'International Tables Vol C Tables 4.2.6.8 and 6.1.1.4'
F F 0.0727 0.0534 'International Tables Vol C Tables 4.2.6.8 and 6.1.1.4'
P P 0.2955 0.4335 'International Tables Vol C Tables 4.2.6.8 and 6.1.1.4'
Ru Ru 0.0552 3.296 'International Tables Vol C Tables 4.2.6.8 and 6.1.1.4'

loop_
_geom_angle_atom_site_label_1
_geom_angle_atom_site_label_2
_geom_angle_atom_site_label_3
_geom_angle
_geom_angle_site_symmetry_1
_geom_angle_site_symmetry_3
_geom_angle_publ_flag
N1 C1 C2 122.1(4) . . ?
N1 C1 H1 118.9 . . ?
C2 C1 H1 118.9 . . ?
C3 C2 C1 119.2(4) . . ?
C3 C2 H2 120.4 . . ?
C1 C2 H2 120.4 . . ?
C2 C3 C4 119.1(4) . . ?
C2 C3 H3 120.4 . . ?
C4 C3 H3 120.4 . . ?
C3 C4 C5 119.5(4) . . ?
C3 C4 H4 120.2 . . ?
C5 C4 H4 120.2 . . ?
N1 C5 C4 121.4(3) . . ?
N1 C5 C6 115.1(3) . . ?
C4 C5 C6 123.5(3) . . ?
N2 C6 C7 120.3(3) . . ?
N2 C6 C5 113.0(3) . . ?
C7 C6 C5 126.7(3) . . ?
C6 C7 C8 118.0(3) . . ?
C6 C7 H7 121 . . ?
C8 C7 H7 121 . . ?
O3 C8 C9 124.8(3) . . ?
O3 C8 C7 114.4(3) . . ?
C9 C8 C7 120.9(3) . . ?
C10 C9 C8 118.3(3) . . ?
C10 C9 H9 120.9 . . ?
C8 C9 H9 120.9 . . ?
N2 C10 C9 120.3(3) . . ?
N2 C10 C11 113.2(3) . . ?
C9 C10 C11 126.5(3) . . ?
N3 C11 C12 121.4(3) . . ?
N3 C11 C10 114.9(3) . . ?
C12 C11 C10 123.7(3) . . ?
C11 C12 C13 119.5(4) . . ?
C11 C12 H12 120.2 . . ?
C13 C12 H12 120.2 . . ?
C14 C13 C12 119.0(4) . . ?
C14 C13 H13 120.5 . . ?
C12 C13 H13 120.5 . . ?
C13 C14 C15 119.0(4) . . ?
C13 C14 H14 120.5 . . ?
C15 C14 H14 120.5 . . ?
N3 C15 C14 122.7(4) . . ?
N3 C15 H15 118.6 . . ?
C14 C15 H15 118.6 . . ?
N4 C16 C17 122.8(4) . . ?
N4 C16 H16 118.6 . . ?
C17 C16 H16 118.6 . . ?
C16 C17 C18 119.3(5) . . ?
C16 C17 H17 120.3 . . ?
C18 C17 H17 120.3 . . ?
C17 C18 C19 118.6(5) . . ?
C17 C18 H18 120.7 . . ?
C19 C18 H18 120.7 . . ?
C18 C19 C20 120.1(4) . . ?
C18 C19 H19 119.9 . . ?
C20 C19 H19 119.9 . . ?
N4 C20 C19 120.8(4) . . ?
N4 C20 C21 114.8(4) . . ?
C19 C20 C21 124.4(4) . . ?
N5 C21 C22 121.3(4) . . ?
N5 C21 C20 115.3(3) . . ?
C22 C21 C20 123.4(4) . . ?
C23 C22 C21 119.0(5) . . ?
C23 C22 H22 120.5 . . ?
C21 C22 H22 120.5 . . ?
C24 C23 C22 120.2(4) . . ?
C24 C23 H23 119.9 . . ?
C22 C23 H23 119.9 . . ?
C23 C24 C25 118.6(5) . . ?
C23 C24 H24 120.7 . . ?
C25 C24 H24 120.7 . . ?
N5 C25 C24 122.0(5) . . ?
N5 C25 H25 119 . . ?
C24 C25 H25 119 . . ?
O3 C26 C27 107.2(3) . . ?
O3 C26 H26A 110.3 . . ?
C27 C26 H26A 110.3 . . ?
O3 C26 H26B 110.3 . . ?
C27 C26 H26B 110.3 . . ?
H26A C26 H26B 108.5 . . ?
C39 C27 C28 120.4(4) . . ?
C39 C27 C26 118.7(3) . . ?
C28 C27 C26 120.8(3) . . ?
C29 C28 C27 120.6(4) . . ?
C29 C28 H28 119.7 . . ?
C27 C28 H28 119.7 . . ?
C28 C29 C30 119.2(4) . . ?
C28 C29 H29 120.4 . . ?
C30 C29 H29 120.4 . . ?
C29 C30 C38 120.2(3) . . ?
C29 C30 C31 131.5(4) . . ?
C38 C30 C31 108.3(3) . . ?
C32 C31 C36 120.3(4) . . ?
C32 C31 C30 131.3(4) . . ?
C36 C31 C30 108.4(3) . . ?
C33 C32 C31 118.7(4) . . ?
C33 C32 H32 120.6 . . ?
C31 C32 H32 120.6 . . ?
C34 C33 C32 121.0(4) . . ?
C34 C33 H33 119.5 . . ?
C32 C33 H33 119.5 . . ?
C33 C34 C35 120.6(4) . . ?
C33 C34 H34 119.7 . . ?
C35 C34 H34 119.7 . . ?
C34 C35 C36 118.8(4) . . ?
C34 C35 H35 120.6 . . ?
C36 C35 H35 120.6 . . ?
C35 C36 C31 120.6(4) . . ?
C35 C36 C37 128.2(4) . . ?
C31 C36 C37 111.2(3) . . ?
C38 C37 C36 100.9(3) . . ?
C38 C37 C40 110.0(3) . . ?
C36 C37 C40 111.3(4) . . ?
C38 C37 C46' 110(2) . . ?
C36 C37 C46' 111(2) . . ?
C40 C37 C46' 113.7(12) . . ?
C38 C37 C46 114.4(19) . . ?
C36 C37 C46 112(2) . . ?
C40 C37 C46 107.7(10) . . ?
C47 C46 C37 112.5(14) . . ?
C47 C46 H46A 109.1 . . ?
C37 C46 H46A 109.1 . . ?
C47 C46 H46B 109.1 . . ?
C37 C46 H46B 109.1 . . ?
H46A C46 H46B 107.8 . . ?
C48 C47 C46 112.5(13) . . ?
C48 C47 H47A 109.1 . . ?
C46 C47 H47A 109.1 . . ?
C48 C47 H47B 109.1 . . ?
C46 C47 H47B 109.1 . . ?
H47A C47 H47B 107.8 . . ?
C49 C48 C47 114.6(15) . . ?
C49 C48 H48A 108.6 . . ?
C47 C48 H48A 108.6 . . ?
C49 C48 H48B 108.6 . . ?
C47 C48 H48B 108.6 . . ?
H48A C48 H48B 107.6 . . ?
C48 C49 C50 115.3(14) . . ?
C48 C49 H49A 108.4 . . ?
C50 C49 H49A 108.4 . . ?
C48 C49 H49B 108.5 . . ?
C50 C49 H49B 108.5 . . ?
H49A C49 H49B 107.5 . . ?
C49 C50 C51 113.0(12) . . ?
C49 C50 H50A 109 . . ?
C51 C50 H50A 109 . . ?
C49 C50 H50B 109 . . ?
C51 C50 H50B 109 . . ?
H50A C50 H50B 107.8 . . ?
C50 C51 H51A 109.5 . . ?
C50 C51 H51B 109.5 . . ?
H51A C51 H51B 109.5 . . ?
C50 C51 H51C 109.5 . . ?
H51A C51 H51C 109.5 . . ?
H51B C51 H51C 109.5 . . ?
C47' C46' C37 118.4(17) . . ?
C47' C46' H46C 107.7 . . ?
C37 C46' H46C 107.7 . . ?
C47' C46' H46D 107.7 . . ?
C37 C46' H46D 107.7 . . ?
H46C C46' H46D 107.1 . . ?
C46' C47' C48' 113.9(16) . . ?
C46' C47' H47C 108.8 . . ?
C48' C47' H47C 108.8 . . ?
C46' C47' H47D 108.8 . . ?
C48' C47' H47D 108.8 . . ?
H47C C47' H47D 107.7 . . ?
C49' C48' C47' 115.4(15) . . ?
C49' C48' H48C 108.4 . . ?
C47' C48' H48C 108.4 . . ?
C49' C48' H48D 108.4 . . ?
C47' C48' H48D 108.4 . . ?
H48C C48' H48D 107.5 . . ?
C48' C49' C50' 117.0(15) . . ?
C48' C49' H49C 108.1 . . ?
C50' C49' H49C 108.1 . . ?
C48' C49' H49D 108 . . ?
C50' C49' H49D 108 . . ?
H49C C49' H49D 107.3 . . ?
C51' C50' C49' 112.5(13) . . ?
C51' C50' H50C 109.1 . . ?
C49' C50' H50C 109.1 . . ?
C51' C50' H50D 109.1 . . ?
C49' C50' H50D 109.1 . . ?
H50C C50' H50D 107.8 . . ?
C50' C51' H51D 109.5 . . ?
C50' C51' H51E 109.5 . . ?
H51D C51' H51E 109.5 . . ?
C50' C51' H51F 109.5 . . ?
H51D C51' H51F 109.5 . . ?
H51E C51' H51F 109.5 . . ?
C39 C38 C30 120.4(4) . . ?
C39 C38 C37 128.2(4) . . ?
C30 C38 C37 111.3(3) . . ?
C38 C39 C27 119.2(3) . . ?
C38 C39 H39 120.4 . . ?
C27 C39 H39 120.4 . . ?
C41 C40 C37 114.6(4) . . ?
C41 C40 H40A 108.6 . . ?
C37 C40 H40A 108.6 . . ?
C41 C40 H40B 108.6 . . ?
C37 C40 H40B 108.6 . . ?
H40A C40 H40B 107.6 . . ?
C42 C41 C40 115.0(4) . . ?
C42 C41 H41A 108.5 . . ?
C40 C41 H41A 108.5 . . ?
C42 C41 H41B 108.5 . . ?
C40 C41 H41B 108.5 . . ?
H41A C41 H41B 107.5 . . ?
C41 C42 C43 113.4(4) . . ?
C41 C42 H42A 108.9 . . ?
C43 C42 H42A 108.9 . . ?
C41 C42 H42B 108.9 . . ?
C43 C42 H42B 108.9 . . ?
H42A C42 H42B 107.7 . . ?
C44 C43 C42 115.7(5) . . ?
C44 C43 H43A 108.4 . . ?
C42 C43 H43A 108.4 . . ?
C44 C43 H43B 108.4 . . ?
C42 C43 H43B 108.4 . . ?
H43A C43 H43B 107.4 . . ?
C45 C44 C43 113.3(5) . . ?
C45 C44 H44A 108.9 . . ?
C43 C44 H44A 108.9 . . ?
C45 C44 H44B 108.9 . . ?
C43 C44 H44B 108.9 . . ?
H44A C44 H44B 107.7 . . ?
C44 C45 H45A 109.5 . . ?
C44 C45 H45B 109.5 . . ?
H45A C45 H45B 109.5 . . ?
C44 C45 H45C 109.5 . . ?
H45A C45 H45C 109.5 . . ?
H45B C45 H45C 109.5 . . ?
C1 N1 C5 118.6(3) . . ?
C1 N1 Ru1 128.0(3) . . ?
C5 N1 Ru1 113.4(2) . . ?
C10 N2 C6 122.2(3) . . ?
C10 N2 Ru1 119.1(2) . . ?
C6 N2 Ru1 118.7(2) . . ?
C15 N3 C11 118.3(3) . . ?
C15 N3 Ru1 128.4(3) . . ?
C11 N3 Ru1 113.3(2) . . ?
C16 N4 C20 118.4(4) . . ?
C16 N4 Ru1 125.1(3) . . ?
C20 N4 Ru1 116.5(3) . . ?
C25 N5 C21 118.8(3) . . ?
C25 N5 Ru1 125.9(3) . . ?
C21 N5 Ru1 115.3(3) . . ?
O1 N6 O2 116.9(4) . . ?
O1 N6 Ru1 122.6(3) . . ?
O2 N6 Ru1 120.3(3) . . ?
C8 O3 C26 118.7(3) . . ?
F5 P1 F4 91.35(15) . . ?
F5 P1 F3 91.06(16) . . ?
F4 P1 F3 91.22(15) . . ?
F5 P1 F1 90.43(15) . . ?
F4 P1 F1 90.48(14) . . ?
F3 P1 F1 177.71(16) . . ?
F5 P1 F2 90.25(15) . . ?
F4 P1 F2 178.20(17) . . ?
F3 P1 F2 89.57(14) . . ?
F1 P1 F2 88.68(13) . . ?
F5 P1 F6 178.69(16) . . ?
F4 P1 F6 89.83(14) . . ?
F3 P1 F6 89.48(14) . . ?
F1 P1 F6 89.00(14) . . ?
F2 P1 F6 88.56(14) . . ?
N2 Ru1 N6 87.44(13) . . ?
N2 Ru1 N1 79.71(12) . . ?
N6 Ru1 N1 88.87(13) . . ?
N2 Ru1 N4 95.47(13) . . ?
N6 Ru1 N4 177.08(13) . . ?
N1 Ru1 N4 91.79(12) . . ?
N2 Ru1 N3 79.52(12) . . ?
N6 Ru1 N3 89.63(12) . . ?
N1 Ru1 N3 159.22(12) . . ?
N4 Ru1 N3 90.75(12) . . ?
N2 Ru1 N5 173.37(14) . . ?
N6 Ru1 N5 99.08(14) . . ?
N1 Ru1 N5 99.13(12) . . ?
N4 Ru1 N5 78.01(14) . . ?
N3 Ru1 N5 101.57(12) . . ?

loop_
_geom_bond_atom_site_label_1
_geom_bond_atom_site_label_2
_geom_bond_distance
_geom_bond_site_symmetry_2
_geom_bond_publ_flag
C1 N1 1.342(5) . ?
C1 C2 1.389(6) . ?
C1 H1 0.95 . ?
C2 C3 1.380(6) . ?
C2 H2 0.95 . ?
C3 C4 1.382(6) . ?
C3 H3 0.95 . ?
C4 C5 1.386(5) . ?
C4 H4 0.95 . ?
C5 N1 1.367(5) . ?
C5 C6 1.482(5) . ?
C6 N2 1.353(5) . ?
C6 C7 1.378(5) . ?
C7 C8 1.407(5) . ?
C7 H7 0.95 . ?
C8 O3 1.348(4) . ?
C8 C9 1.387(5) . ?
C9 C10 1.385(5) . ?
C9 H9 0.95 . ?
C10 N2 1.345(5) . ?
C10 C11 1.481(5) . ?
C11 N3 1.372(5) . ?
C11 C12 1.380(5) . ?
C12 C13 1.384(5) . ?
C12 H12 0.95 . ?
C13 C14 1.381(5) . ?
C13 H13 0.95 . ?
C14 C15 1.383(5) . ?
C14 H14 0.95 . ?
C15 N3 1.336(5) . ?
C15 H15 0.95 . ?
C16 N4 1.352(5) . ?
C16 C17 1.377(6) . ?
C16 H16 0.95 . ?
C17 C18 1.381(7) . ?
C17 H17 0.95 . ?
C18 C19 1.386(7) . ?
C18 H18 0.95 . ?
C19 C20 1.396(7) . ?
C19 H19 0.95 . ?
C20 N4 1.360(5) . ?
C20 C21 1.467(6) . ?
C21 N5 1.369(6) . ?
C21 C22 1.381(6) . ?
C22 C23 1.375(8) . ?
C22 H22 0.95 . ?
C23 C24 1.371(7) . ?
C23 H23 0.95 . ?
C24 C25 1.395(6) . ?
C24 H24 0.95 . ?
C25 N5 1.336(5) . ?
C25 H25 0.95 . ?
C26 O3 1.438(4) . ?
C26 C27 1.505(5) . ?
C26 H26A 0.99 . ?
C26 H26B 0.99 . ?
C27 C39 1.390(5) . ?
C27 C28 1.395(5) . ?
C28 C29 1.387(5) . ?
C28 H28 0.95 . ?
C29 C30 1.391(5) . ?
C29 H29 0.95 . ?
C30 C38 1.403(5) . ?
C30 C31 1.463(5) . ?
C31 C32 1.391(5) . ?
C31 C36 1.399(6) . ?
C32 C33 1.389(6) . ?
C32 H32 0.95 . ?
C33 C34 1.386(6) . ?
C33 H33 0.95 . ?
C34 C35 1.389(6) . ?
C34 H34 0.95 . ?
C35 C36 1.390(6) . ?
C35 H35 0.95 . ?
C36 C37 1.523(5) . ?
C37 C38 1.516(5) . ?
C37 C40 1.544(6) . ?
C37 C46' 1.549(13) . ?
C37 C46 1.553(11) . ?
C46 C47 1.529(12) . ?
C46 H46A 0.99 . ?
C46 H46B 0.99 . ?
C47 C48 1.527(11) . ?
C47 H47A 0.99 . ?
C47 H47B 0.99 . ?
C48 C49 1.500(13) . ?
C48 H48A 0.99 . ?
C48 H48B 0.99 . ?
C49 C50 1.516(14) . ?
C49 H49A 0.99 . ?
C49 H49B 0.99 . ?
C50 C51 1.517(12) . ?
C50 H50A 0.99 . ?
C50 H50B 0.99 . ?
C51 H51A 0.98 . ?
C51 H51B 0.98 . ?
C51 H51C 0.98 . ?
C46' C47' 1.519(13) . ?
C46' H46C 0.99 . ?
C46' H46D 0.99 . ?
C47' C48' 1.531(13) . ?
C47' H47C 0.99 . ?
C47' H47D 0.99 . ?
C48' C49' 1.513(13) . ?
C48' H48C 0.99 . ?
C48' H48D 0.99 . ?
C49' C50' 1.521(14) . ?
C49' H49C 0.99 . ?
C49' H49D 0.99 . ?
C50' C51' 1.495(12) . ?
C50' H50C 0.99 . ?
C50' H50D 0.99 . ?
C51' H51D 0.98 . ?
C51' H51E 0.98 . ?
C51' H51F 0.98 . ?
C38 C39 1.386(5) . ?
C39 H39 0.95 . ?
C40 C41 1.526(7) . ?
C40 H40A 0.99 . ?
C40 H40B 0.99 . ?
C41 C42 1.514(6) . ?
C41 H41A 0.99 . ?
C41 H41B 0.99 . ?
C42 C43 1.534(8) . ?
C42 H42A 0.99 . ?
C42 H42B 0.99 . ?
C43 C44 1.522(7) . ?
C43 H43A 0.99 . ?
C43 H43B 0.99 . ?
C44 C45 1.499(8) . ?
C44 H44A 0.99 . ?
C44 H44B 0.99 . ?
C45 H45A 0.98 . ?
C45 H45B 0.98 . ?
C45 H45C 0.98 . ?
N1 Ru1 2.073(3) . ?
N2 Ru1 1.969(3) . ?
N3 Ru1 2.077(3) . ?
N4 Ru1 2.075(3) . ?
N5 Ru1 2.091(3) . ?
N6 O1 1.241(4) . ?
N6 O2 1.275(4) . ?
N6 Ru1 2.049(4) . ?
F1 P1 1.608(3) . ?
F2 P1 1.614(3) . ?
F3 P1 1.600(3) . ?
F4 P1 1.583(3) . ?
F5 P1 1.580(3) . ?
F6 P1 1.617(3) . ?
